data_7710048
loop_
_publ_author_name
'Staub, Liane Hildegard'
'Lambert, Jessica'
'M\"uller, Carsten'
'Morgenstern, Bernd'
'Zimmer, Michael'
'Warken, Joshua'
'Koldemir, Aylin'
'Block, Theresa'
'P\"ottgen, Rainer'
'Sch\"afer, Andr\'e'

_publ_section_title
;
 Bis(di-<i>tert</i>-butylindenyl)tetrelocenes.
;
_journal_name_full 'Dalton transactions (Cambridge, England : 2003)'
_journal_paper_doi 10.1039/d2dt00582d
_journal_year 2022
_chemical_formula_moiety 'C12 H30 Na O6, C17 H23'
_chemical_formula_sum 'C29 H53 Na O6'
_chemical_formula_weight 520.70
_chemical_name_systematic 'sodium di-tert-butyl indenide tris(dimethoxyethane) adduct'
_chemical_properties_physical Air-sensitive,Moisture-sensitive
_space_group_crystal_system monoclinic
_space_group_IT_number 14
_space_group_name_Hall '-P 2ybc'
_space_group_name_H-M_alt 'P 1 21/c 1'
_atom_sites_solution_hydrogens geom
_atom_sites_solution_primary direct
_atom_sites_solution_secondary difmap
_audit_creation_method SHELXL-2018/3
_audit_update_record
;
2022-02-23 deposited with the CCDC.	2022-04-08 downloaded from the CCDC.
;
_cell_angle_alpha 90
_cell_angle_beta 103.5900(10)
_cell_angle_gamma 90
_cell_formula_units_Z 4
_cell_length_a 11.6172(2)
_cell_length_b 15.9650(3)
_cell_length_c 17.7264(4)
_cell_measurement_reflns_used 9973
_cell_measurement_temperature 133(2)
_cell_measurement_theta_max 27.09
_cell_measurement_theta_min 2.30
_cell_volume 3195.64(11)
_computing_cell_refinement 'SAINT V8.40A (Bruker Nano, Inc., 2019)'
_computing_data_collection 'APEX 3 (Bruker Nano, Inc., 2019)'
_computing_data_reduction 'SAINT V8.40A (Bruker Nano, Inc., 2019)'
_computing_publication_material 'SHELXL-2018/3 (Sheldrick, 2018)'
_computing_structure_refinement
;
SHELXL-2018/3 (Sheldrick, 2018),                                              
SHELXLe Rev 1000 (Huebschle et al., 2011)
;
_computing_structure_solution 'SHELXT 2018/2 (Sheldrick, 2018)'
_diffrn_ambient_temperature 133(2)
_diffrn_measured_fraction_theta_full 1.000
_diffrn_measured_fraction_theta_max 0.999
_diffrn_measurement_device_type 'Bruker AXS D8 Venture, Photon II'
_diffrn_measurement_method '\f and \w scans'
_diffrn_radiation_type MoK\a
_diffrn_radiation_wavelength 0.71073
_diffrn_reflns_av_R_equivalents 0.0545
_diffrn_reflns_av_unetI/netI 0.0303
_diffrn_reflns_Laue_measured_fraction_full 1.000
_diffrn_reflns_Laue_measured_fraction_max 0.999
_diffrn_reflns_limit_h_max 14
_diffrn_reflns_limit_h_min -14
_diffrn_reflns_limit_k_max 20
_diffrn_reflns_limit_k_min -20
_diffrn_reflns_limit_l_max 22
_diffrn_reflns_limit_l_min -22
_diffrn_reflns_number 49094
_diffrn_reflns_point_group_measured_fraction_full 1.000
_diffrn_reflns_point_group_measured_fraction_max 0.999
_diffrn_reflns_theta_full 25.242
_diffrn_reflns_theta_max 27.115
_diffrn_reflns_theta_min 2.209
_diffrn_source 'INCOATEC I\^A?S microfocus sealed tube'
_exptl_absorpt_coefficient_mu 0.085
_exptl_absorpt_correction_T_max 0.7455
_exptl_absorpt_correction_T_min 0.6877
_exptl_absorpt_correction_type multi-scan
_exptl_absorpt_process_details
;
 SADABS 2016/2: Krause, L., Herbst-Irmer, R., Sheldrick G.M. & Stalke D.,
 J. Appl. Cryst. 48 (2015) 3-10
;
_exptl_crystal_colour colourless
_exptl_crystal_density_diffrn 1.082
_exptl_crystal_density_meas ?
_exptl_crystal_description cuboid
_exptl_crystal_F_000 1144
_exptl_crystal_size_max 0.309
_exptl_crystal_size_mid 0.249
_exptl_crystal_size_min 0.138
_refine_diff_density_max 0.207
_refine_diff_density_min -0.217
_refine_diff_density_rms 0.040
_refine_ls_extinction_method none
_refine_ls_goodness_of_fit_ref 1.033
_refine_ls_hydrogen_treatment constr
_refine_ls_matrix_type full
_refine_ls_number_parameters 337
_refine_ls_number_reflns 7058
_refine_ls_number_restraints 0
_refine_ls_restrained_S_all 1.033
_refine_ls_R_factor_all 0.0581
_refine_ls_R_factor_gt 0.0409
_refine_ls_shift/su_max 0.000
_refine_ls_shift/su_mean 0.000
_refine_ls_structure_factor_coef Fsqd
_refine_ls_weighting_details 'w=1/[\s^2^(Fo^2^)+(0.0434P)^2^+0.9863P] where P=(Fo^2^+2Fc^2^)/3'
_refine_ls_weighting_scheme calc
_refine_ls_wR_factor_gt 0.0950
_refine_ls_wR_factor_ref 0.1059
_reflns_Friedel_coverage 0.000
_reflns_number_gt 5517
_reflns_number_total 7058
_reflns_threshold_expression 'I > 2\s(I)'
_cod_data_source_file d2dt00582d2.cif
_cod_data_source_block sh4632_a
_cod_depositor_comments
;
The following automatic conversions were performed:

data item '_exptl_crystal_density_meas' value 'not measured' was
changed to '?' -- the value is perceived as not measured.

Automatic conversion script
Id: cif_fix_values 7556 2019-12-06 15:28:31Z antanas 
;
_cod_original_sg_symbol_H-M 'P 21/c'
_cod_database_code 7710048
_shelx_shelxl_version_number 2018/3
_shelx_space_group_comment
;
The symmetry employed for this shelxl refinement is uniquely defined
by the following loop, which should always be used as a source of
symmetry information in preference to the above space-group names.
They are only intended as comments.
;
_shelx_estimated_absorpt_t_min 0.974
_shelx_estimated_absorpt_t_max 0.988

loop_
_space_group_symop_operation_xyz
'x, y, z'
'-x, y+1/2, -z+1/2'
'-x, -y, -z'
'x, -y-1/2, z-1/2'

loop_
_atom_site_label
_atom_site_type_symbol
_atom_site_fract_x
_atom_site_fract_y
_atom_site_fract_z
_atom_site_U_iso_or_equiv
_atom_site_adp_type
_atom_site_occupancy
_atom_site_site_symmetry_order
_atom_site_calc_flag
_atom_site_refinement_flags_posn
_atom_site_refinement_flags_adp
_atom_site_refinement_flags_occupancy
_atom_site_disorder_assembly
_atom_site_disorder_group
Na1 Na 0.29867(4) 0.23216(3) 0.20442(3) 0.02452(13) Uani 1 1 d . . . . .
O1 O 0.17238(9) 0.35000(6) 0.18058(6) 0.0323(2) Uani 1 1 d . . . . .
O2 O 0.14384(8) 0.20748(6) 0.09353(6) 0.0291(2) Uani 1 1 d . . . . .
O3 O 0.44563(8) 0.31040(7) 0.29542(6) 0.0310(2) Uani 1 1 d . . . . .
O4 O 0.44683(8) 0.27174(6) 0.14118(6) 0.0310(2) Uani 1 1 d . . . . .
O5 O 0.35123(9) 0.08908(6) 0.20420(7) 0.0360(2) Uani 1 1 d . . . . .
O6 O 0.22679(9) 0.15942(6) 0.30479(6) 0.0355(2) Uani 1 1 d . . . . .
C1 C 0.75046(11) 0.23805(8) 0.53213(7) 0.0219(3) Uani 1 1 d . . . . .
H1 H 0.726851 0.216872 0.576266 0.026 Uiso 1 1 calc R U . . .
C2 C 0.77492(11) 0.32309(8) 0.52140(7) 0.0206(3) Uani 1 1 d . . . . .
C3 C 0.80681(10) 0.32783(8) 0.44906(7) 0.0197(3) Uani 1 1 d . . . . .
C4 C 0.84277(11) 0.39455(8) 0.40722(8) 0.0242(3) Uani 1 1 d . . . . .
H4 H 0.846988 0.449822 0.427523 0.029 Uiso 1 1 calc R U . . .
C5 C 0.87171(11) 0.38000(9) 0.33729(8) 0.0290(3) Uani 1 1 d . . . . .
H5 H 0.896977 0.425223 0.310289 0.035 Uiso 1 1 calc R U . . .
C6 C 0.86424(12) 0.29892(9) 0.30548(8) 0.0296(3) Uani 1 1 d . . . . .
H6 H 0.882721 0.290164 0.256641 0.035 Uiso 1 1 calc R U . . .
C7 C 0.83039(11) 0.23209(9) 0.34441(8) 0.0254(3) Uani 1 1 d . . . . .
H7 H 0.826791 0.177639 0.322361 0.030 Uiso 1 1 calc R U . . .
C8 C 0.80100(10) 0.24334(8) 0.41655(7) 0.0199(3) Uani 1 1 d . . . . .
C9 C 0.76526(10) 0.18821(8) 0.46946(7) 0.0210(3) Uani 1 1 d . . . . .
C10 C 0.74584(12) 0.09416(8) 0.46045(8) 0.0265(3) Uani 1 1 d . . . . .
C11 C 0.64699(14) 0.07435(9) 0.38827(10) 0.0397(4) Uani 1 1 d . . . . .
H11A H 0.572540 0.099374 0.394095 0.060 Uiso 1 1 calc R U . . .
H11B H 0.637439 0.013511 0.382614 0.060 Uiso 1 1 calc R U . . .
H11C H 0.668009 0.097528 0.342095 0.060 Uiso 1 1 calc R U . . .
C12 C 0.71047(16) 0.05726(9) 0.53128(10) 0.0441(4) Uani 1 1 d . . . . .
H12A H 0.771428 0.070525 0.578161 0.066 Uiso 1 1 calc R U . . .
H12B H 0.702673 -0.003663 0.525528 0.066 Uiso 1 1 calc R U . . .
H12C H 0.634632 0.081266 0.535571 0.066 Uiso 1 1 calc R U . . .
C13 C 0.85879(14) 0.04944(9) 0.45167(10) 0.0392(4) Uani 1 1 d . . . . .
H13A H 0.921309 0.057273 0.498986 0.059 Uiso 1 1 calc R U . . .
H13B H 0.884578 0.072963 0.407288 0.059 Uiso 1 1 calc R U . . .
H13C H 0.842673 -0.010501 0.443111 0.059 Uiso 1 1 calc R U . . .
C14 C 0.76883(12) 0.39482(8) 0.57661(8) 0.0257(3) Uani 1 1 d . . . . .
C15 C 0.67557(13) 0.45962(9) 0.53827(9) 0.0333(3) Uani 1 1 d . . . . .
H15A H 0.674973 0.506065 0.574319 0.050 Uiso 1 1 calc R U . . .
H15B H 0.597291 0.433134 0.525111 0.050 Uiso 1 1 calc R U . . .
H15C H 0.694941 0.480985 0.490917 0.050 Uiso 1 1 calc R U . . .
C16 C 0.73501(16) 0.36280(10) 0.64975(9) 0.0387(4) Uani 1 1 d . . . . .
H16A H 0.730436 0.410068 0.684194 0.058 Uiso 1 1 calc R U . . .
H16B H 0.795030 0.322999 0.676591 0.058 Uiso 1 1 calc R U . . .
H16C H 0.657880 0.334798 0.635356 0.058 Uiso 1 1 calc R U . . .
C17 C 0.88975(14) 0.43871(10) 0.60186(10) 0.0400(4) Uani 1 1 d . . . . .
H17A H 0.949446 0.398242 0.627852 0.060 Uiso 1 1 calc R U . . .
H17B H 0.884214 0.484444 0.637715 0.060 Uiso 1 1 calc R U . . .
H17C H 0.912569 0.461376 0.556101 0.060 Uiso 1 1 calc R U . . .
C18 C 0.46406(15) 0.29749(11) 0.37717(9) 0.0417(4) Uani 1 1 d . . . . .
H18A H 0.526659 0.335090 0.404689 0.063 Uiso 1 1 calc R U . . .
H18B H 0.487643 0.239245 0.389661 0.063 Uiso 1 1 calc R U . . .
H18C H 0.390519 0.309295 0.393206 0.063 Uiso 1 1 calc R U . . .
C19 C 0.55260(11) 0.30140(9) 0.27021(8) 0.0289(3) Uani 1 1 d . . . . .
H19A H 0.579336 0.242364 0.275852 0.035 Uiso 1 1 calc R U . . .
H19B H 0.615338 0.336809 0.302332 0.035 Uiso 1 1 calc R U . . .
C20 C 0.53061(12) 0.32738(9) 0.18708(8) 0.0294(3) Uani 1 1 d . . . . .
H20A H 0.499689 0.385389 0.181045 0.035 Uiso 1 1 calc R U . . .
H20B H 0.605617 0.325791 0.169753 0.035 Uiso 1 1 calc R U . . .
C21 C 0.42470(15) 0.29141(13) 0.06078(9) 0.0461(4) Uani 1 1 d . . . . .
H21A H 0.498382 0.286359 0.043273 0.069 Uiso 1 1 calc R U . . .
H21B H 0.394822 0.348887 0.052369 0.069 Uiso 1 1 calc R U . . .
H21C H 0.365637 0.252535 0.031310 0.069 Uiso 1 1 calc R U . . .
C22 C 0.16635(17) 0.41005(10) 0.23885(10) 0.0463(4) Uani 1 1 d . . . . .
H22A H 0.246217 0.421113 0.270347 0.070 Uiso 1 1 calc R U . . .
H22B H 0.116733 0.388240 0.272097 0.070 Uiso 1 1 calc R U . . .
H22C H 0.131927 0.462163 0.214236 0.070 Uiso 1 1 calc R U . . .
C23 C 0.05806(12) 0.32796(10) 0.13508(9) 0.0330(3) Uani 1 1 d . . . . .
H23A H 0.011363 0.379257 0.117915 0.040 Uiso 1 1 calc R U . . .
H23B H 0.015314 0.294084 0.166536 0.040 Uiso 1 1 calc R U . . .
C24 C 0.07204(12) 0.27892(9) 0.06621(8) 0.0297(3) Uani 1 1 d . . . . .
H24A H -0.006423 0.260873 0.035235 0.036 Uiso 1 1 calc R U . . .
H24B H 0.110240 0.313823 0.032863 0.036 Uiso 1 1 calc R U . . .
C25 C 0.14673(14) 0.15041(10) 0.03232(9) 0.0373(4) Uani 1 1 d . . . . .
H25A H 0.194959 0.101640 0.053287 0.056 Uiso 1 1 calc R U . . .
H25B H 0.181241 0.178128 -0.006519 0.056 Uiso 1 1 calc R U . . .
H25C H 0.065973 0.132161 0.008056 0.056 Uiso 1 1 calc R U . . .
C26 C 0.12648(18) 0.19079(13) 0.32879(13) 0.0576(5) Uani 1 1 d . . . . .
H26A H 0.140431 0.249309 0.345075 0.086 Uiso 1 1 calc R U . . .
H26B H 0.113400 0.157316 0.372367 0.086 Uiso 1 1 calc R U . . .
H26C H 0.056478 0.187365 0.285478 0.086 Uiso 1 1 calc R U . . .
C27 C 0.20790(12) 0.07522(9) 0.27872(9) 0.0341(3) Uani 1 1 d . . . . .
H27A H 0.144540 0.073130 0.230408 0.041 Uiso 1 1 calc R U . . .
H27B H 0.182701 0.040951 0.318530 0.041 Uiso 1 1 calc R U . . .
C28 C 0.32028(12) 0.04109(9) 0.26404(9) 0.0339(3) Uani 1 1 d . . . . .
H28A H 0.384233 0.044365 0.311976 0.041 Uiso 1 1 calc R U . . .
H28B H 0.309432 -0.018371 0.248114 0.041 Uiso 1 1 calc R U . . .
C29 C 0.44505(14) 0.05238(11) 0.17704(10) 0.0433(4) Uani 1 1 d . . . . .
H29A H 0.420707 -0.003030 0.155249 0.065 Uiso 1 1 calc R U . . .
H29B H 0.514807 0.046680 0.220265 0.065 Uiso 1 1 calc R U . . .
H29C H 0.464475 0.088124 0.136823 0.065 Uiso 1 1 calc R U . . .

loop_
_atom_site_aniso_label
_atom_site_aniso_U_11
_atom_site_aniso_U_22
_atom_site_aniso_U_33
_atom_site_aniso_U_23
_atom_site_aniso_U_13
_atom_site_aniso_U_12
Na1 0.0217(2) 0.0264(3) 0.0242(3) -0.0005(2) 0.0028(2) -0.0004(2)
O1 0.0339(5) 0.0304(5) 0.0295(6) -0.0084(4) 0.0010(4) 0.0061(4)
O2 0.0265(5) 0.0269(5) 0.0291(5) -0.0050(4) -0.0032(4) 0.0017(4)
O3 0.0245(5) 0.0455(6) 0.0209(5) -0.0008(4) 0.0009(4) 0.0009(4)
O4 0.0292(5) 0.0389(6) 0.0243(5) -0.0033(4) 0.0051(4) -0.0086(4)
O5 0.0339(5) 0.0300(5) 0.0452(7) 0.0020(5) 0.0116(5) 0.0057(4)
O6 0.0369(6) 0.0339(5) 0.0381(6) 0.0015(5) 0.0135(5) 0.0024(4)
C1 0.0216(6) 0.0234(6) 0.0198(6) 0.0018(5) 0.0030(5) 0.0010(5)
C2 0.0203(6) 0.0220(6) 0.0180(6) -0.0009(5) 0.0014(5) 0.0018(5)
C3 0.0152(5) 0.0216(6) 0.0201(6) -0.0003(5) 0.0000(5) 0.0016(4)
C4 0.0196(6) 0.0232(6) 0.0281(7) 0.0016(5) 0.0023(5) 0.0004(5)
C5 0.0237(6) 0.0335(7) 0.0309(8) 0.0095(6) 0.0083(6) 0.0016(5)
C6 0.0267(7) 0.0406(8) 0.0231(7) 0.0009(6) 0.0092(5) 0.0043(6)
C7 0.0215(6) 0.0301(7) 0.0237(7) -0.0042(5) 0.0034(5) 0.0037(5)
C8 0.0153(5) 0.0228(6) 0.0196(6) -0.0017(5) -0.0001(5) 0.0021(4)
C9 0.0185(6) 0.0210(6) 0.0214(6) -0.0011(5) 0.0007(5) 0.0010(5)
C10 0.0274(7) 0.0203(6) 0.0290(7) -0.0018(5) 0.0010(6) -0.0004(5)
C11 0.0365(8) 0.0274(7) 0.0468(10) -0.0048(7) -0.0075(7) -0.0067(6)
C12 0.0653(11) 0.0224(7) 0.0463(10) 0.0038(7) 0.0165(8) -0.0049(7)
C13 0.0390(8) 0.0254(7) 0.0482(10) -0.0083(7) 0.0002(7) 0.0085(6)
C14 0.0287(7) 0.0239(6) 0.0234(7) -0.0045(5) 0.0042(5) 0.0024(5)
C15 0.0383(8) 0.0270(7) 0.0350(8) -0.0026(6) 0.0096(6) 0.0092(6)
C16 0.0589(10) 0.0350(8) 0.0239(8) -0.0043(6) 0.0131(7) 0.0078(7)
C17 0.0366(8) 0.0391(8) 0.0408(9) -0.0191(7) 0.0021(7) -0.0028(7)
C18 0.0442(9) 0.0568(10) 0.0214(8) -0.0015(7) 0.0026(6) 0.0000(8)
C19 0.0209(6) 0.0332(7) 0.0298(8) -0.0020(6) 0.0005(5) 0.0003(5)
C20 0.0255(7) 0.0305(7) 0.0318(8) -0.0026(6) 0.0058(6) -0.0050(5)
C21 0.0431(9) 0.0689(12) 0.0253(8) -0.0005(8) 0.0058(7) -0.0133(8)
C22 0.0663(11) 0.0338(8) 0.0365(9) -0.0103(7) 0.0071(8) 0.0118(8)
C23 0.0263(7) 0.0375(8) 0.0340(8) 0.0016(6) 0.0048(6) 0.0078(6)
C24 0.0238(6) 0.0309(7) 0.0301(8) 0.0007(6) -0.0021(5) 0.0034(5)
C25 0.0359(8) 0.0343(8) 0.0385(9) -0.0131(7) 0.0024(7) -0.0045(6)
C26 0.0652(12) 0.0558(11) 0.0646(13) 0.0064(10) 0.0407(11) 0.0120(9)
C27 0.0289(7) 0.0306(7) 0.0398(9) 0.0079(6) 0.0022(6) -0.0019(6)
C28 0.0283(7) 0.0279(7) 0.0401(9) 0.0043(6) -0.0029(6) 0.0007(6)
C29 0.0372(8) 0.0460(9) 0.0462(10) -0.0107(8) 0.0086(7) 0.0086(7)

loop_
_atom_type_symbol
_atom_type_description
_atom_type_scat_dispersion_real
_atom_type_scat_dispersion_imag
_atom_type_scat_source
C C 0.0033 0.0016 'International Tables Vol C Tables 4.2.6.8 and 6.1.1.4'
H H 0.0000 0.0000 'International Tables Vol C Tables 4.2.6.8 and 6.1.1.4'
Na Na 0.0362 0.0249 'International Tables Vol C Tables 4.2.6.8 and 6.1.1.4'
O O 0.0106 0.0060 'International Tables Vol C Tables 4.2.6.8 and 6.1.1.4'

loop_
_geom_angle_atom_site_label_1
_geom_angle_atom_site_label_2
_geom_angle_atom_site_label_3
_geom_angle
_geom_angle_site_symmetry_1
_geom_angle_site_symmetry_3
_geom_angle_publ_flag
O4 Na1 O1 101.20(4) . . ?
O4 Na1 O5 92.33(4) . . ?
O1 Na1 O5 156.76(4) . . ?
O4 Na1 O2 98.48(4) . . ?
O1 Na1 O2 70.42(4) . . ?
O5 Na1 O2 89.08(4) . . ?
O4 Na1 O3 72.32(4) . . ?
O1 Na1 O3 91.12(4) . . ?
O5 Na1 O3 111.10(4) . . ?
O2 Na1 O3 157.75(4) . . ?
O4 Na1 O6 153.30(4) . . ?
O1 Na1 O6 101.87(4) . . ?
O5 Na1 O6 70.91(4) . . ?
O2 Na1 O6 101.76(4) . . ?
O3 Na1 O6 93.96(4) . . ?
O4 Na1 C19 49.22(4) . . ?
O1 Na1 C19 106.18(4) . . ?
O5 Na1 C19 96.97(4) . . ?
O2 Na1 C19 147.17(4) . . ?
O3 Na1 C19 26.14(3) . . ?
O6 Na1 C19 110.74(4) . . ?
O4 Na1 C27 140.67(4) . . ?
O1 Na1 C27 117.18(4) . . ?
O5 Na1 C27 48.65(4) . . ?
O2 Na1 C27 87.17(4) . . ?
O3 Na1 C27 112.97(4) . . ?
O6 Na1 C27 25.98(4) . . ?
C19 Na1 C27 120.73(4) . . ?
C22 O1 C23 112.24(12) . . ?
C22 O1 Na1 122.77(9) . . ?
C23 O1 Na1 111.18(8) . . ?
C25 O2 C24 111.66(11) . . ?
C25 O2 Na1 126.21(8) . . ?
C24 O2 Na1 114.72(8) . . ?
C19 O3 C18 111.71(11) . . ?
C19 O3 Na1 105.76(8) . . ?
C18 O3 Na1 121.26(9) . . ?
C21 O4 C20 111.92(11) . . ?
C21 O4 Na1 123.84(9) . . ?
C20 O4 Na1 111.96(8) . . ?
C29 O5 C28 112.34(12) . . ?
C29 O5 Na1 128.26(10) . . ?
C28 O5 Na1 114.13(8) . . ?
C27 O6 C26 110.82(13) . . ?
C27 O6 Na1 105.49(9) . . ?
C26 O6 Na1 119.81(10) . . ?
C2 C1 C9 111.82(11) . . ?
C1 C2 C3 106.10(11) . . ?
C1 C2 C14 126.73(12) . . ?
C3 C2 C14 127.17(11) . . ?
C4 C3 C2 133.30(12) . . ?
C4 C3 C8 118.65(12) . . ?
C2 C3 C8 108.03(11) . . ?
C5 C4 C3 120.59(12) . . ?
C4 C5 C6 120.70(13) . . ?
C7 C6 C5 120.67(13) . . ?
C6 C7 C8 120.93(13) . . ?
C7 C8 C9 133.76(12) . . ?
C7 C8 C3 118.44(12) . . ?
C9 C8 C3 107.79(11) . . ?
C1 C9 C8 106.25(11) . . ?
C1 C9 C10 126.69(12) . . ?
C8 C9 C10 127.06(12) . . ?
C9 C10 C12 110.86(12) . . ?
C9 C10 C13 111.15(11) . . ?
C12 C10 C13 107.80(12) . . ?
C9 C10 C11 110.71(11) . . ?
C12 C10 C11 108.18(12) . . ?
C13 C10 C11 108.01(12) . . ?
C2 C14 C16 110.77(11) . . ?
C2 C14 C15 110.94(11) . . ?
C16 C14 C15 107.78(12) . . ?
C2 C14 C17 110.68(11) . . ?
C16 C14 C17 107.73(12) . . ?
C15 C14 C17 108.83(12) . . ?
O3 C19 C20 108.79(11) . . ?
O3 C19 Na1 48.11(6) . . ?
C20 C19 Na1 78.55(7) . . ?
O4 C20 C19 109.03(11) . . ?
O1 C23 C24 109.05(11) . . ?
O2 C24 C23 107.99(11) . . ?
O6 C27 C28 109.10(11) . . ?
O6 C27 Na1 48.52(6) . . ?
C28 C27 Na1 79.85(8) . . ?
O5 C28 C27 108.56(11) . . ?

loop_
_geom_bond_atom_site_label_1
_geom_bond_atom_site_label_2
_geom_bond_distance
_geom_bond_site_symmetry_2
_geom_bond_publ_flag
Na1 O4 2.3507(11) . ?
Na1 O1 2.3619(11) . ?
Na1 O5 2.3647(11) . ?
Na1 O2 2.3649(10) . ?
Na1 O3 2.4048(11) . ?
Na1 O6 2.4310(12) . ?
Na1 C19 3.1092(14) . ?
Na1 C27 3.1268(15) . ?
O1 C22 1.4231(17) . ?
O1 C23 1.4265(17) . ?
O2 C25 1.4232(17) . ?
O2 C24 1.4288(16) . ?
O3 C19 1.4232(16) . ?
O3 C18 1.4291(17) . ?
O4 C21 1.4225(18) . ?
O4 C20 1.4235(16) . ?
O5 C29 1.4176(18) . ?
O5 C28 1.4214(18) . ?
O6 C27 1.4216(18) . ?
O6 C26 1.4223(19) . ?
C1 C2 1.4092(17) . ?
C1 C9 1.4094(18) . ?
C2 C3 1.4179(18) . ?
C2 C14 1.5189(17) . ?
C3 C4 1.4158(18) . ?
C3 C8 1.4621(17) . ?
C4 C5 1.378(2) . ?
C5 C6 1.406(2) . ?
C6 C7 1.377(2) . ?
C7 C8 1.4105(18) . ?
C8 C9 1.4177(18) . ?
C9 C10 1.5213(17) . ?
C10 C12 1.528(2) . ?
C10 C13 1.5336(19) . ?
C10 C11 1.5381(19) . ?
C14 C16 1.528(2) . ?
C14 C15 1.5362(19) . ?
C14 C17 1.539(2) . ?
C19 C20 1.494(2) . ?
C23 C24 1.491(2) . ?
C27 C28 1.493(2) . ?

loop_
_geom_torsion_atom_site_label_1
_geom_torsion_atom_site_label_2
_geom_torsion_atom_site_label_3
_geom_torsion_atom_site_label_4
_geom_torsion
_geom_torsion_site_symmetry_1
_geom_torsion_site_symmetry_2
_geom_torsion_site_symmetry_3
_geom_torsion_site_symmetry_4
_geom_torsion_publ_flag
C9 C1 C2 C3 -0.09(14) . . . . ?
C9 C1 C2 C14 -179.79(11) . . . . ?
C1 C2 C3 C4 -178.56(13) . . . . ?
C14 C2 C3 C4 1.1(2) . . . . ?
C1 C2 C3 C8 -0.05(13) . . . . ?
C14 C2 C3 C8 179.65(11) . . . . ?
C2 C3 C4 C5 178.36(13) . . . . ?
C8 C3 C4 C5 -0.02(17) . . . . ?
C3 C4 C5 C6 1.06(19) . . . . ?
C4 C5 C6 C7 -1.5(2) . . . . ?
C5 C6 C7 C8 0.79(19) . . . . ?
C6 C7 C8 C9 -179.18(13) . . . . ?
C6 C7 C8 C3 0.24(18) . . . . ?
C4 C3 C8 C7 -0.62(16) . . . . ?
C2 C3 C8 C7 -179.39(11) . . . . ?
C4 C3 C8 C9 178.94(10) . . . . ?
C2 C3 C8 C9 0.17(13) . . . . ?
C2 C1 C9 C8 0.20(14) . . . . ?
C2 C1 C9 C10 -179.43(11) . . . . ?
C7 C8 C9 C1 179.24(13) . . . . ?
C3 C8 C9 C1 -0.22(13) . . . . ?
C7 C8 C9 C10 -1.1(2) . . . . ?
C3 C8 C9 C10 179.41(11) . . . . ?
C1 C9 C10 C12 -1.82(18) . . . . ?
C8 C9 C10 C12 178.62(13) . . . . ?
C1 C9 C10 C13 -121.70(14) . . . . ?
C8 C9 C10 C13 58.74(17) . . . . ?
C1 C9 C10 C11 118.25(15) . . . . ?
C8 C9 C10 C11 -61.31(17) . . . . ?
C1 C2 C14 C16 1.68(18) . . . . ?
C3 C2 C14 C16 -177.96(12) . . . . ?
C1 C2 C14 C15 -117.98(14) . . . . ?
C3 C2 C14 C15 62.38(17) . . . . ?
C1 C2 C14 C17 121.11(14) . . . . ?
C3 C2 C14 C17 -58.53(17) . . . . ?
C18 O3 C19 C20 -172.10(12) . . . . ?
Na1 O3 C19 C20 54.06(12) . . . . ?
C18 O3 C19 Na1 133.84(13) . . . . ?
C21 O4 C20 C19 -178.11(12) . . . . ?
Na1 O4 C20 C19 37.85(13) . . . . ?
O3 C19 C20 O4 -63.98(14) . . . . ?
Na1 C19 C20 O4 -26.04(9) . . . . ?
C22 O1 C23 C24 168.72(13) . . . . ?
Na1 O1 C23 C24 -49.51(13) . . . . ?
C25 O2 C24 C23 170.97(12) . . . . ?
Na1 O2 C24 C23 -37.07(13) . . . . ?
O1 C23 C24 O2 57.17(15) . . . . ?
C26 O6 C27 C28 -172.62(14) . . . . ?
Na1 O6 C27 C28 56.28(12) . . . . ?
C26 O6 C27 Na1 131.10(14) . . . . ?
C29 O5 C28 C27 -169.70(12) . . . . ?
Na1 O5 C28 C27 33.72(14) . . . . ?
O6 C27 C28 O5 -62.19(15) . . . . ?
Na1 C27 C28 O5 -22.91(10) . . . . ?
